data_7007857
loop_
_publ_author_name
'Carr, Michael J.'
'Perera, Sarath D.'
'Jel\'inek, Tom\'as'
'Kilner, Colin A.'
'Clegg, William'
'St\'ibr, Bohumil'
'Kennedy, John D.'

_publ_section_title
;
 Macropolyhedral boron-containing cluster chemistry. Cluster opening
 and B-frame rearrangement in the reaction of B(16)H(20) with
 [{(IrCl(2)(eta(5)-C(5)Me(5))}(2)]. Synchrotron X-ray structures of
 [(eta(5)-C(5)Me(5))(2)Ir(2)B(16)H(17)Cl] and
 [(eta(5)-C(5)Me(5))(2)Ir(2)B(16)H(15)Cl].
;
_journal_issue 44
_journal_name_full 'Dalton transactions (Cambridge, England : 2003)'
_journal_page_first 5221
_journal_page_last 5224
_journal_paper_doi 10.1039/b611734a
_journal_year 2006
_chemical_formula_moiety 'C20 H49 B16 Cl Ir2'
_chemical_formula_sum 'C20 H49 B16 Cl Ir2'
_chemical_formula_weight 882.40
_chemical_name_systematic
;
?
;
_space_group_IT_number 2
_symmetry_cell_setting triclinic
_symmetry_space_group_name_Hall '-P 1'
_symmetry_space_group_name_H-M 'P -1'
_atom_sites_solution_hydrogens geom
_atom_sites_solution_primary direct
_atom_sites_solution_secondary difmap
_cell_angle_alpha 73.335(3)
_cell_angle_beta 73.499(3)
_cell_angle_gamma 72.360(2)
_cell_formula_units_Z 2
_cell_length_a 10.6181(18)
_cell_length_b 12.059(2)
_cell_length_c 16.523(3)
_cell_measurement_temperature 150(2)
_cell_volume 1885.9(6)
_computing_cell_refinement 'Bruker SAINT'
_computing_data_collection 'Bruker SMART'
_computing_data_reduction 'Bruker SAINT'
_computing_molecular_graphics
;
ORTEP3 for Windows (Farrugia, 1997)
XSeed (Barbour, 2001)
;
_computing_publication_material
;
'enCIFer (CCDC, 2002)'
;
_computing_structure_refinement 'Bruker SHELXTL'
_computing_structure_solution 'Bruker SHELXTL'
_diffrn_ambient_temperature 150(2)
_diffrn_measured_fraction_theta_full 0.919
_diffrn_measured_fraction_theta_max 0.919
_diffrn_measurement_device_type 'Bruker SMART 1K CCD'
_diffrn_measurement_method 'thin-slice \w scans'
_diffrn_radiation_monochromator 'silicon 111'
_diffrn_radiation_source 'Daresbury SRS station 9.8'
_diffrn_radiation_type synchrotron
_diffrn_radiation_wavelength 0.68400
_diffrn_reflns_av_R_equivalents 0.0373
_diffrn_reflns_av_sigmaI/netI 0.0650
_diffrn_reflns_limit_h_max 13
_diffrn_reflns_limit_h_min -13
_diffrn_reflns_limit_k_max 14
_diffrn_reflns_limit_k_min -14
_diffrn_reflns_limit_l_max 20
_diffrn_reflns_limit_l_min -20
_diffrn_reflns_number 12868
_diffrn_reflns_theta_full 25.00
_diffrn_reflns_theta_max 25.00
_diffrn_reflns_theta_min 1.98
_diffrn_standards_number 0
_exptl_absorpt_coefficient_mu 7.131
_exptl_absorpt_correction_T_max 0.8705
_exptl_absorpt_correction_T_min 0.7169
_exptl_absorpt_correction_type multi-scan
_exptl_absorpt_process_details
;
Using multiple and symmetry-related data measurements via the program SORTAV
See R.H. Blessing, Acta Cryst (1995), A51, 33-38
;
_exptl_crystal_colour red
_exptl_crystal_density_diffrn 1.554
_exptl_crystal_density_method 'not measured'
_exptl_crystal_description prism
_exptl_crystal_F_000 840
_exptl_crystal_size_max 0.05
_exptl_crystal_size_mid 0.02
_exptl_crystal_size_min 0.02
_refine_diff_density_max 2.988
_refine_diff_density_min -1.381
_refine_diff_density_rms 0.189
_refine_ls_extinction_method none
_refine_ls_goodness_of_fit_ref 1.104
_refine_ls_hydrogen_treatment mixed
_refine_ls_matrix_type full
_refine_ls_number_parameters 399
_refine_ls_number_reflns 6845
_refine_ls_number_restraints 0
_refine_ls_restrained_S_all 1.104
_refine_ls_R_factor_all 0.0523
_refine_ls_R_factor_gt 0.0449
_refine_ls_shift/su_max 0.002
_refine_ls_shift/su_mean 0.000
_refine_ls_structure_factor_coef Fsqd
_refine_ls_weighting_details 'w=1/[\s^2^(Fo^2^)+(0.0462P)^2^+2.6422P] where P=(Fo^2^+2Fc^2^)/3'
_refine_ls_weighting_scheme calc
_refine_ls_wR_factor_gt 0.1153
_refine_ls_wR_factor_ref 0.1199
_reflns_number_gt 5605
_reflns_number_total 6845
_reflns_threshold_expression >2sigma(I)
_cod_data_source_file b611734a.txt
_cod_data_source_block leeds61
_cod_original_cell_volume 1885.9(5)
_cod_original_sg_symbol_H-M P-1
_cod_database_code 7007857

loop_
_symmetry_equiv_pos_as_xyz
'x, y, z'
'-x, -y, -z'

loop_
_atom_site_label
_atom_site_type_symbol
_atom_site_fract_x
_atom_site_fract_y
_atom_site_fract_z
_atom_site_U_iso_or_equiv
_atom_site_adp_type
_atom_site_occupancy
_atom_site_symmetry_multiplicity
_atom_site_calc_flag
_atom_site_refinement_flags
_atom_site_disorder_assembly
_atom_site_disorder_group
Ir7' Ir 1.20584(3) 1.19833(2) 0.803472(17) 0.03644(11) Uani 1 1 d . A .
Ir9 Ir 1.48636(3) 0.73962(2) 0.78029(2) 0.04378(11) Uani 1 1 d . . .
Cl2' Cl 1.3678(3) 1.0397(2) 0.63794(14) 0.0541(6) Uani 0.91 1 d P A 1
C11 C 1.6087(13) 0.6366(13) 0.6822(9) 0.088(4) Uani 1 1 d . . .
C12 C 1.6642(12) 0.7320(11) 0.6718(7) 0.092(4) Uani 1 1 d . . .
C13 C 1.7069(10) 0.7148(10) 0.7545(9) 0.073(3) Uani 1 1 d . . .
C14 C 1.6692(9) 0.6066(8) 0.8078(6) 0.058(2) Uani 1 1 d . . .
C15 C 1.6138(11) 0.5645(8) 0.7601(10) 0.080(3) Uani 1 1 d . . .
C16 C 1.555(2) 0.620(3) 0.6128(14) 0.242(17) Uani 1 1 d . . .
H16A H 1.4571 0.6538 0.6222 0.363 Uiso 1 1 calc R . .
H16B H 1.5739 0.5343 0.6147 0.363 Uiso 1 1 calc R . .
H16C H 1.5992 0.6598 0.5561 0.363 Uiso 1 1 calc R . .
C17 C 1.683(2) 0.826(2) 0.5935(12) 0.236(17) Uani 1 1 d . . .
H17A H 1.7690 0.7991 0.5548 0.354 Uiso 1 1 calc R . .
H17B H 1.6824 0.8982 0.6092 0.354 Uiso 1 1 calc R . .
H17C H 1.6084 0.8426 0.5641 0.354 Uiso 1 1 calc R . .
C18 C 1.7759(12) 0.7878(16) 0.7807(15) 0.154(9) Uani 1 1 d . . .
H18A H 1.7084 0.8391 0.8173 0.231 Uiso 1 1 calc R . .
H18B H 1.8202 0.8374 0.7289 0.231 Uiso 1 1 calc R . .
H18C H 1.8438 0.7343 0.8131 0.231 Uiso 1 1 calc R . .
C19 C 1.6988(14) 0.5514(14) 0.8951(8) 0.110(5) Uani 1 1 d . . .
H19A H 1.6328 0.5046 0.9295 0.166 Uiso 1 1 calc R . .
H19B H 1.6928 0.6140 0.9239 0.166 Uiso 1 1 calc R . .
H19C H 1.7901 0.4990 0.8897 0.166 Uiso 1 1 calc R . .
C20 C 1.5608(15) 0.4478(11) 0.7967(16) 0.152(8) Uani 1 1 d . . .
H20A H 1.6342 0.3793 0.7826 0.228 Uiso 1 1 calc R . .
H20B H 1.4857 0.4551 0.7707 0.228 Uiso 1 1 calc R . .
H20C H 1.5295 0.4361 0.8596 0.228 Uiso 1 1 calc R . .
C21 C 1.3423(9) 1.3207(7) 0.7247(5) 0.051(2) Uani 1 1 d . . .
C22 C 1.2264(9) 1.3840(7) 0.7789(5) 0.0481(18) Uani 1 1 d . . .
C23 C 1.2274(9) 1.3305(7) 0.8652(5) 0.0453(17) Uani 1 1 d . . .
C24 C 1.3471(9) 1.2307(7) 0.8679(5) 0.0500(19) Uani 1 1 d . . .
C25 C 1.4162(9) 1.2271(8) 0.7810(6) 0.052(2) Uani 1 1 d . . .
C26 C 1.3840(13) 1.3536(10) 0.6284(6) 0.075(3) Uani 1 1 d . . .
H26A H 1.4579 1.3940 0.6121 0.112 Uiso 1 1 calc R . .
H26B H 1.3068 1.4072 0.6046 0.112 Uiso 1 1 calc R . .
H26C H 1.4148 1.2813 0.6053 0.112 Uiso 1 1 calc R . .
C27 C 1.1290(12) 1.4987(8) 0.7451(7) 0.070(3) Uani 1 1 d . . .
H27A H 1.0395 1.5037 0.7841 0.106 Uiso 1 1 calc R . .
H27B H 1.1221 1.4991 0.6871 0.106 Uiso 1 1 calc R . .
H27C H 1.1625 1.5672 0.7424 0.106 Uiso 1 1 calc R . .
C28 C 1.1313(10) 1.3746(9) 0.9430(6) 0.061(2) Uani 1 1 d . . .
H28A H 1.1719 1.4230 0.9621 0.092 Uiso 1 1 calc R . .
H28B H 1.1141 1.3062 0.9901 0.092 Uiso 1 1 calc R . .
H28C H 1.0458 1.4232 0.9272 0.092 Uiso 1 1 calc R . .
C29 C 1.3944(11) 1.1536(9) 0.9483(6) 0.068(3) Uani 1 1 d . . .
H29A H 1.4609 1.0813 0.9345 0.101 Uiso 1 1 calc R . .
H29B H 1.3170 1.1315 0.9925 0.101 Uiso 1 1 calc R . .
H29C H 1.4363 1.1978 0.9703 0.101 Uiso 1 1 calc R . .
C30 C 1.5523(9) 1.1473(9) 0.7520(7) 0.068(3) Uani 1 1 d . . .
H30A H 1.5524 1.1225 0.7005 0.102 Uiso 1 1 calc R . .
H30B H 1.5702 1.0768 0.7985 0.102 Uiso 1 1 calc R . .
H30C H 1.6227 1.1909 0.7382 0.102 Uiso 1 1 calc R . .
B1 B 1.1906(11) 0.7693(8) 0.9311(9) 0.064(3) Uani 1 1 d . A .
H1 H 1.1411 0.7129 0.9911 0.077 Uiso 1 1 calc R . .
B1' B 1.0668(12) 1.0783(9) 0.7009(8) 0.060(3) Uani 1 1 d . A .
H1' H 1.0758 1.0482 0.6409 0.071 Uiso 1 1 calc R . .
B2 B 1.0995(10) 0.9174(8) 0.9004(7) 0.053(2) Uani 1 1 d . A .
H2 H 1.0010 0.9531 0.9428 0.064 Uiso 1 1 calc R . .
B2' B 1.2229(10) 1.0710(8) 0.7269(6) 0.045(2) Uani 1 1 d . . .
H2' H 1.3223 1.0492 0.6806 0.054 Uiso 0.09 1 calc PR A 2
B3 B 1.2596(10) 0.8912(8) 0.9279(7) 0.051(2) Uani 1 1 d . . .
H3 H 1.2612 0.9240 0.9844 0.061 Uiso 1 1 calc R A .
B3' B 1.1072(10) 1.2127(8) 0.7004(6) 0.048(2) Uani 1 1 d . A .
H3' H 1.1425 1.2779 0.6408 0.058 Uiso 1 1 calc R . .
B4 B 1.3700(11) 0.7480(8) 0.9130(6) 0.052(2) Uani 1 1 d . A .
H4 H 1.4289 0.6878 0.9622 0.062 Uiso 1 1 calc R . .
B4' B 0.9331(10) 1.2009(9) 0.7254(8) 0.057(3) Uani 1 1 d . . .
H4' H 0.8651 1.2552 0.6799 0.068 Uiso 1 1 calc R A .
B5 B 1.1189(10) 0.8096(8) 0.8422(8) 0.054(2) Uani 1 1 d . . .
H5 H 1.0597 0.7773 0.8112 0.064 Uiso 1 1 calc R A .
B6 B 1.1162(10) 0.9666(8) 0.7881(7) 0.049(2) Uani 1 1 d . A .
B7 B 1.2201(9) 1.0062(7) 0.8388(6) 0.044(2) Uani 1 1 d . A .
B8 B 1.4068(9) 0.8879(7) 0.8493(6) 0.0409(19) Uani 1 1 d . A .
H8 H 1.4920 0.9337 0.8254 0.049 Uiso 0.91 1 calc PR B 1
B8' B 0.9859(10) 1.2637(8) 0.7930(6) 0.046(2) Uani 1 1 d . A .
H8' H 0.9505 1.3400 0.8263 0.056 Uiso 1 1 calc R . .
B9' B 0.8615(11) 1.1774(9) 0.8336(9) 0.062(3) Uani 1 1 d . A .
B10 B 1.2913(10) 0.6937(8) 0.8541(8) 0.057(3) Uani 1 1 d . A .
H10 H 1.2998 0.6107 0.8332 0.068 Uiso 1 1 calc R . .
B10' B 0.9302(12) 1.0551(11) 0.7812(10) 0.070(3) Uani 1 1 d . A .
H10' H 0.8600 0.9939 0.8047 0.084 Uiso 1 1 calc R . .
Cl8 Cl 1.550(2) 0.955(2) 0.8551(14) 0.050(5) Uani 0.09 1 d P A 2
H89' H 0.929(9) 1.207(8) 0.862(5) 0.05(2) Uiso 1 1 d . . .
H89 H 1.422(10) 0.886(9) 0.779(6) 0.07(3) Uiso 1 1 d . . .
H91' H 0.894(12) 1.070(10) 0.857(7) 0.08(3) Uiso 1 1 d . . .
H58 H 1.162(10) 0.836(9) 0.786(6) 0.06(3) Uiso 1 1 d . . .
H67' H 1.148(9) 1.118(7) 0.868(5) 0.05(2) Uiso 1 1 d . . .
H91 H 1.335(15) 0.735(13) 0.775(9) 0.13(5) Uiso 1 1 d . . .
H9' H 0.755(8) 1.200(6) 0.866(4) 0.033(18) Uiso 1 1 d . . .

loop_
_atom_site_aniso_label
_atom_site_aniso_U_11
_atom_site_aniso_U_22
_atom_site_aniso_U_33
_atom_site_aniso_U_23
_atom_site_aniso_U_13
_atom_site_aniso_U_12
Ir7' 0.03526(17) 0.02862(16) 0.04473(17) -0.00813(11) -0.01470(12) -0.00094(11)
Ir9 0.04276(19) 0.02997(16) 0.0600(2) -0.01313(13) -0.02162(14) 0.00216(12)
Cl2' 0.0596(14) 0.0463(12) 0.0497(11) -0.0135(9) -0.0206(10) 0.0077(10)
C11 0.074(8) 0.092(9) 0.099(9) -0.053(8) -0.029(7) 0.016(7)
C12 0.069(7) 0.078(8) 0.070(6) 0.013(6) 0.009(6) 0.020(6)
C13 0.040(5) 0.065(6) 0.127(9) -0.054(6) -0.015(5) -0.002(4)
C14 0.040(5) 0.046(5) 0.070(5) -0.012(4) -0.014(4) 0.014(4)
C15 0.062(7) 0.035(5) 0.150(11) -0.042(6) -0.033(7) 0.009(4)
C16 0.150(18) 0.39(4) 0.23(2) -0.27(3) -0.109(17) 0.12(2)
C17 0.124(15) 0.21(2) 0.141(14) 0.096(15) 0.063(12) 0.077(15)
C18 0.035(6) 0.140(13) 0.34(3) -0.151(16) -0.014(10) -0.020(7)
C19 0.079(9) 0.122(11) 0.098(9) -0.013(8) -0.038(7) 0.028(8)
C20 0.071(9) 0.056(7) 0.35(3) -0.088(12) -0.050(13) 0.008(6)
C21 0.055(5) 0.043(4) 0.056(4) -0.017(4) 0.000(4) -0.021(4)
C22 0.048(5) 0.040(4) 0.061(5) -0.016(4) -0.013(4) -0.011(4)
C23 0.049(5) 0.044(4) 0.052(4) -0.020(3) -0.011(3) -0.016(4)
C24 0.050(5) 0.047(5) 0.064(5) -0.017(4) -0.022(4) -0.013(4)
C25 0.046(5) 0.051(5) 0.066(5) -0.017(4) -0.019(4) -0.012(4)
C26 0.102(9) 0.072(7) 0.053(5) -0.007(5) -0.009(5) -0.037(6)
C27 0.092(8) 0.032(4) 0.091(7) -0.005(4) -0.043(6) -0.007(5)
C28 0.063(6) 0.058(5) 0.064(5) -0.030(4) -0.008(4) -0.007(4)
C29 0.073(7) 0.073(6) 0.058(5) -0.012(4) -0.031(5) -0.004(5)
C30 0.042(5) 0.065(6) 0.099(7) -0.036(5) 0.002(5) -0.013(4)
B1 0.050(6) 0.027(4) 0.105(8) 0.002(5) -0.023(6) -0.001(4)
B1' 0.061(6) 0.039(5) 0.084(7) -0.019(5) -0.041(6) 0.009(4)
B2 0.040(5) 0.035(5) 0.083(7) -0.008(4) -0.021(5) -0.003(4)
B2' 0.052(5) 0.032(4) 0.059(5) -0.018(4) -0.028(4) 0.002(4)
B3 0.046(5) 0.034(4) 0.067(6) 0.001(4) -0.019(4) -0.007(4)
B3' 0.048(5) 0.035(4) 0.060(5) -0.008(4) -0.029(4) 0.008(4)
B4 0.056(6) 0.029(4) 0.062(5) -0.005(4) -0.015(4) -0.001(4)
B4' 0.045(5) 0.040(5) 0.093(7) -0.016(5) -0.038(5) 0.003(4)
B5 0.040(5) 0.028(4) 0.093(8) -0.007(5) -0.024(5) -0.006(4)
B6 0.043(5) 0.031(4) 0.080(6) -0.015(4) -0.027(5) -0.001(4)
B7 0.038(4) 0.033(4) 0.054(5) -0.012(4) -0.015(4) 0.007(4)
B8 0.041(5) 0.029(4) 0.049(4) -0.010(3) -0.013(4) 0.002(3)
B8' 0.043(5) 0.035(4) 0.060(5) -0.010(4) -0.023(4) 0.003(4)
B9' 0.034(5) 0.043(5) 0.109(9) -0.014(5) -0.025(5) 0.001(4)
B10 0.037(5) 0.028(4) 0.104(8) -0.006(5) -0.024(5) -0.007(4)
B10' 0.050(6) 0.052(6) 0.117(10) -0.020(6) -0.041(7) -0.003(5)
Cl8 0.034(11) 0.071(15) 0.050(11) -0.030(11) -0.022(9) 0.006(10)

loop_
_atom_type_symbol
_atom_type_description
_atom_type_scat_dispersion_real
_atom_type_scat_dispersion_imag
_atom_type_scat_source
C C 0.0033 0.0016 'International Tables Vol C Tables 4.2.6.8 and 6.1.1.4'
H H 0.0000 0.0000 'International Tables Vol C Tables 4.2.6.8 and 6.1.1.4'
B B 0.0013 0.0007 'International Tables Vol C Tables 4.2.6.8 and 6.1.1.4'
Cl Cl 0.1484 0.1585 'International Tables Vol C Tables 4.2.6.8 and 6.1.1.4'
Ir Ir -1.4442 7.9887 'International Tables Vol C Tables 4.2.6.8 and 6.1.1.4'

loop_
_geom_angle_atom_site_label_1
_geom_angle_atom_site_label_2
_geom_angle_atom_site_label_3
_geom_angle
_geom_angle_site_symmetry_1
_geom_angle_site_symmetry_3
_geom_angle_publ_flag
B3' Ir7' B7 88.8(3) . . ?
B3' Ir7' B2' 48.5(3) . . ?
B7 Ir7' B2' 48.1(3) . . ?
B3' Ir7' C23 133.6(3) . . ?
B7 Ir7' C23 135.7(3) . . ?
B2' Ir7' C23 168.9(4) . . ?
B3' Ir7' C22 101.2(3) . . ?
B7 Ir7' C22 168.8(3) . . ?
B2' Ir7' C22 137.5(3) . . ?
C23 Ir7' C22 36.4(3) . . ?
B3' Ir7' C24 158.1(4) . . ?
B7 Ir7' C24 107.0(3) . . ?
B2' Ir7' C24 134.5(3) . . ?
C23 Ir7' C24 38.2(3) . . ?
C22 Ir7' C24 62.0(3) . . ?
B3' Ir7' C21 96.2(4) . . ?
B7 Ir7' C21 137.0(3) . . ?
B2' Ir7' C21 107.6(3) . . ?
C23 Ir7' C21 62.3(3) . . ?
C22 Ir7' C21 37.7(3) . . ?
C24 Ir7' C21 61.8(3) . . ?
B3' Ir7' B8' 48.3(4) . . ?
B7 Ir7' B8' 98.7(3) . . ?
B2' Ir7' B8' 86.1(4) . . ?
C23 Ir7' B8' 102.2(3) . . ?
C22 Ir7' B8' 91.7(3) . . ?
C24 Ir7' B8' 139.3(3) . . ?
C21 Ir7' B8' 116.3(3) . . ?
B3' Ir7' C25 124.3(4) . . ?
B7 Ir7' C25 108.4(3) . . ?
B2' Ir7' C25 107.0(4) . . ?
C23 Ir7' C25 62.3(3) . . ?
C22 Ir7' C25 61.8(3) . . ?
C24 Ir7' C25 36.7(3) . . ?
C21 Ir7' C25 36.7(3) . . ?
B8' Ir7' C25 152.1(3) . . ?
B3' Ir7' H67' 101(4) . . ?
B7 Ir7' H67' 41(3) . . ?
B2' Ir7' H67' 82(3) . . ?
C23 Ir7' H67' 107(3) . . ?
C22 Ir7' H67' 139(3) . . ?
C24 Ir7' H67' 101(4) . . ?
C21 Ir7' H67' 163(4) . . ?
B8' Ir7' H67' 78(4) . . ?
C25 Ir7' H67' 128(4) . . ?
C14 Ir9 C15 36.7(4) . . ?
C14 Ir9 C13 38.6(4) . . ?
C15 Ir9 C13 62.6(4) . . ?
C14 Ir9 C11 61.7(4) . . ?
C15 Ir9 C11 35.4(5) . . ?
C13 Ir9 C11 63.5(5) . . ?
C14 Ir9 C12 64.1(4) . . ?
C15 Ir9 C12 61.2(5) . . ?
C13 Ir9 C12 39.8(5) . . ?
C11 Ir9 C12 36.9(5) . . ?
C14 Ir9 B4 100.2(3) . . ?
C15 Ir9 B4 116.5(5) . . ?
C13 Ir9 B4 117.9(4) . . ?
C11 Ir9 B4 150.8(5) . . ?
C12 Ir9 B4 157.5(5) . . ?
C14 Ir9 B8 118.4(4) . . ?
C15 Ir9 B8 153.8(4) . . ?
C13 Ir9 B8 103.1(4) . . ?
C11 Ir9 B8 159.6(5) . . ?
C12 Ir9 B8 123.0(5) . . ?
B4 Ir9 B8 48.1(3) . . ?
C14 Ir9 B10 116.0(4) . . ?
C15 Ir9 B10 101.3(4) . . ?
C13 Ir9 B10 153.6(4) . . ?
C11 Ir9 B10 116.6(5) . . ?
C12 Ir9 B10 152.3(6) . . ?
B4 Ir9 B10 47.9(4) . . ?
B8 Ir9 B10 82.4(4) . . ?
C14 Ir9 H89 136(4) . . ?
C15 Ir9 H89 166(3) . . ?
C13 Ir9 H89 105(4) . . ?
C11 Ir9 H89 134(3) . . ?
C12 Ir9 H89 105(3) . . ?
B4 Ir9 H89 75(3) . . ?
B8 Ir9 H89 30(3) . . ?
B10 Ir9 H89 93(3) . . ?
C14 Ir9 H91 135(5) . . ?
C15 Ir9 H91 104(5) . . ?
C13 Ir9 H91 162(5) . . ?
C11 Ir9 H91 99(5) . . ?
C12 Ir9 H91 125(5) . . ?
B4 Ir9 H91 78(5) . . ?
B8 Ir9 H91 94(5) . . ?
B10 Ir9 H91 34(5) . . ?
H89 Ir9 H91 87(6) . . ?
C15 C11 C12 110.3(11) . . ?
C15 C11 C16 126.7(19) . . ?
C12 C11 C16 123.0(18) . . ?
C15 C11 Ir9 72.1(6) . . ?
C12 C11 Ir9 71.7(6) . . ?
C16 C11 Ir9 124.0(9) . . ?
C11 C12 C17 126.1(19) . . ?
C11 C12 C13 106.1(9) . . ?
C17 C12 C13 127.7(19) . . ?
C11 C12 Ir9 71.4(7) . . ?
C17 C12 Ir9 125.8(9) . . ?
C13 C12 Ir9 69.9(5) . . ?
C14 C13 C12 104.3(9) . . ?
C14 C13 C18 125.2(14) . . ?
C12 C13 C18 130.6(15) . . ?
C14 C13 Ir9 69.9(5) . . ?
C12 C13 Ir9 70.2(6) . . ?
C18 C13 Ir9 124.4(7) . . ?
C15 C14 C13 107.7(9) . . ?
C15 C14 C19 128.8(12) . . ?
C13 C14 C19 123.3(11) . . ?
C15 C14 Ir9 72.3(5) . . ?
C13 C14 Ir9 71.5(5) . . ?
C19 C14 Ir9 125.5(7) . . ?
C11 C15 C14 111.5(11) . . ?
C11 C15 C20 125.9(14) . . ?
C14 C15 C20 122.5(13) . . ?
C11 C15 Ir9 72.5(6) . . ?
C14 C15 Ir9 71.0(5) . . ?
C20 C15 Ir9 122.4(8) . . ?
C11 C16 H16A 109.5 . . ?
C11 C16 H16B 109.5 . . ?
H16A C16 H16B 109.5 . . ?
C11 C16 H16C 109.5 . . ?
H16A C16 H16C 109.5 . . ?
H16B C16 H16C 109.5 . . ?
C12 C17 H17A 109.5 . . ?
C12 C17 H17B 109.5 . . ?
H17A C17 H17B 109.5 . . ?
C12 C17 H17C 109.5 . . ?
H17A C17 H17C 109.5 . . ?
H17B C17 H17C 109.5 . . ?
C13 C18 H18A 109.5 . . ?
C13 C18 H18B 109.5 . . ?
H18A C18 H18B 109.5 . . ?
C13 C18 H18C 109.5 . . ?
H18A C18 H18C 109.5 . . ?
H18B C18 H18C 109.5 . . ?
C14 C19 H19A 109.5 . . ?
C14 C19 H19B 109.5 . . ?
H19A C19 H19B 109.5 . . ?
C14 C19 H19C 109.5 . . ?
H19A C19 H19C 109.5 . . ?
H19B C19 H19C 109.5 . . ?
C15 C20 H20A 109.5 . . ?
C15 C20 H20B 109.5 . . ?
H20A C20 H20B 109.5 . . ?
C15 C20 H20C 109.5 . . ?
H20A C20 H20C 109.5 . . ?
H20B C20 H20C 109.5 . . ?
C25 C21 C22 107.0(7) . . ?
C25 C21 C26 126.1(9) . . ?
C22 C21 C26 126.7(9) . . ?
C25 C21 Ir7' 72.3(5) . . ?
C22 C21 Ir7' 69.9(4) . . ?
C26 C21 Ir7' 127.1(7) . . ?
C23 C22 C21 109.3(7) . . ?
C23 C22 C27 126.1(8) . . ?
C21 C22 C27 124.3(8) . . ?
C23 C22 Ir7' 71.5(4) . . ?
C21 C22 Ir7' 72.4(4) . . ?
C27 C22 Ir7' 127.4(7) . . ?
C22 C23 C24 107.7(7) . . ?
C22 C23 C28 126.5(8) . . ?
C24 C23 C28 125.5(8) . . ?
C22 C23 Ir7' 72.1(4) . . ?
C24 C23 Ir7' 71.9(4) . . ?
C28 C23 Ir7' 126.5(6) . . ?
C25 C24 C23 107.4(7) . . ?
C25 C24 C29 126.5(8) . . ?
C23 C24 C29 125.9(8) . . ?
C25 C24 Ir7' 72.8(5) . . ?
C23 C24 Ir7' 69.9(4) . . ?
C29 C24 Ir7' 126.8(7) . . ?
C24 C25 C21 108.6(7) . . ?
C24 C25 C30 126.4(8) . . ?
C21 C25 C30 124.8(8) . . ?
C24 C25 Ir7' 70.5(5) . . ?
C21 C25 Ir7' 71.0(5) . . ?
C30 C25 Ir7' 129.3(6) . . ?
C21 C26 H26A 109.5 . . ?
C21 C26 H26B 109.5 . . ?
H26A C26 H26B 109.5 . . ?
C21 C26 H26C 109.5 . . ?
H26A C26 H26C 109.5 . . ?
H26B C26 H26C 109.5 . . ?
C22 C27 H27A 109.5 . . ?
C22 C27 H27B 109.5 . . ?
H27A C27 H27B 109.5 . . ?
C22 C27 H27C 109.5 . . ?
H27A C27 H27C 109.5 . . ?
H27B C27 H27C 109.5 . . ?
C23 C28 H28A 109.5 . . ?
C23 C28 H28B 109.5 . . ?
H28A C28 H28B 109.5 . . ?
C23 C28 H28C 109.5 . . ?
H28A C28 H28C 109.5 . . ?
H28B C28 H28C 109.5 . . ?
C24 C29 H29A 109.5 . . ?
C24 C29 H29B 109.5 . . ?
H29A C29 H29B 109.5 . . ?
C24 C29 H29C 109.5 . . ?
H29A C29 H29C 109.5 . . ?
H29B C29 H29C 109.5 . . ?
C25 C30 H30A 109.5 . . ?
C25 C30 H30B 109.5 . . ?
H30A C30 H30B 109.5 . . ?
C25 C30 H30C 109.5 . . ?
H30A C30 H30C 109.5 . . ?
H30B C30 H30C 109.5 . . ?
B10 B1 B5 69.8(7) . . ?
B10 B1 B2 119.9(9) . . ?
B5 B1 B2 60.7(6) . . ?
B10 B1 B4 61.9(6) . . ?
B5 B1 B4 118.2(9) . . ?
B2 B1 B4 115.4(7) . . ?
B10 B1 B3 109.3(8) . . ?
B5 B1 B3 107.0(7) . . ?
B2 B1 B3 60.4(5) . . ?
B4 B1 B3 60.2(6) . . ?
B10 B1 H1 114.8 . . ?
B5 B1 H1 117.0 . . ?
B2 B1 H1 116.6 . . ?
B4 B1 H1 116.9 . . ?
B3 B1 H1 125.5 . . ?
B10' B1' B6 69.2(7) . . ?
B10' B1' B4' 60.3(7) . . ?
B6 B1' B4' 117.1(8) . . ?
B10' B1' B3' 110.2(8) . . ?
B6 B1' B3' 109.4(7) . . ?
B4' B1' B3' 61.4(6) . . ?
B10' B1' B2' 120.1(8) . . ?
B6 B1' B2' 62.4(6) . . ?
B4' B1' B2' 115.0(7) . . ?
B3' B1' B2' 60.0(5) . . ?
B10' B1' H1' 115.4 . . ?
B6 B1' H1' 116.1 . . ?
B4' B1' H1' 118.0 . . ?
B3' B1' H1' 123.8 . . ?
B2' B1' H1' 116.4 . . ?
B6 B2 B1 112.9(8) . . ?
B6 B2 B5 63.3(6) . . ?
B1 B2 B5 58.7(6) . . ?
B6 B2 B3 109.8(7) . . ?
B1 B2 B3 61.3(6) . . ?
B5 B2 B3 106.2(7) . . ?
B6 B2 B7 60.4(5) . . ?
B1 B2 B7 108.0(7) . . ?
B5 B2 B7 106.6(7) . . ?
B3 B2 B7 58.3(5) . . ?
B6 B2 H2 117.9 . . ?
B1 B2 H2 120.1 . . ?
B5 B2 H2 122.7 . . ?
B3 B2 H2 122.3 . . ?
B7 B2 H2 123.3 . . ?
B7 B2' B3' 117.3(6) . . ?
B7 B2' B1' 110.9(8) . . ?
B3' B2' B1' 59.9(5) . . ?
B7 B2' Cl2' 125.1(6) . . ?
B3' B2' Cl2' 113.4(6) . . ?
B1' B2' Cl2' 111.6(6) . . ?
B7 B2' B6 59.4(5) . . ?
B3' B2' B6 105.4(7) . . ?
B1' B2' B6 57.4(6) . . ?
Cl2' B2' B6 123.9(6) . . ?
B7 B2' Ir7' 65.8(4) . . ?
B3' B2' Ir7' 65.5(4) . . ?
B1' B2' Ir7' 114.2(5) . . ?
Cl2' B2' Ir7' 122.1(5) . . ?
B6 B2' Ir7' 110.0(5) . . ?
B7 B2' H2' 116.6 . . ?
B3' B2' H2' 118.9 . . ?
B1' B2' H2' 121.1 . . ?
Cl2' B2' H2' 9.7 . . ?
B6 B2' H2' 125.7 . . ?
Ir7' B2' H2' 115.8 . . ?
B8 B3 B7 73.5(6) . . ?
B8 B3 B2 121.1(8) . . ?
B7 B3 B2 61.3(5) . . ?
B8 B3 B4 61.4(5) . . ?
B7 B3 B4 121.1(7) . . ?
B2 B3 B4 112.7(7) . . ?
B8 B3 B1 108.7(7) . . ?
B7 B3 B1 108.1(7) . . ?
B2 B3 B1 58.3(5) . . ?
B4 B3 B1 59.3(6) . . ?
B8 B3 H3 113.4 . . ?
B7 B3 H3 113.7 . . ?
B2 B3 H3 118.2 . . ?
B4 B3 H3 117.7 . . ?
B1 B3 H3 127.0 . . ?
B1' B3' B2' 60.1(5) . . ?
B1' B3' B4' 58.5(6) . . ?
B2' B3' B4' 112.5(7) . . ?
B1' B3' B8' 103.8(7) . . ?
B2' B3' B8' 114.7(6) . . ?
B4' B3' B8' 59.2(6) . . ?
B1' B3' Ir7' 114.8(5) . . ?
B2' B3' Ir7' 66.1(4) . . ?
B4' B3' Ir7' 120.6(6) . . ?
B8' B3' Ir7' 68.3(4) . . ?
B1' B3' H3' 124.9 . . ?
B2' B3' H3' 117.6 . . ?
B4' B3' H3' 118.7 . . ?
B8' B3' H3' 120.9 . . ?
Ir7' B3' H3' 110.8 . . ?
B1 B4 B10 56.6(6) . . ?
B1 B4 B8 106.2(6) . . ?
B10 B4 B8 108.8(7) . . ?
B1 B4 B3 60.5(6) . . ?
B10 B4 B3 105.3(7) . . ?
B8 B4 B3 57.0(5) . . ?
B1 B4 Ir9 116.5(7) . . ?
B10 B4 Ir9 66.7(5) . . ?
B8 B4 Ir9 66.3(4) . . ?
B3 B4 Ir9 116.1(6) . . ?
B1 B4 H4 121.8 . . ?
B10 B4 H4 122.9 . . ?
B8 B4 H4 122.5 . . ?
B3 B4 H4 122.2 . . ?
Ir9 B4 H4 111.3 . . ?
B9' B4' B10' 62.2(7) . . ?
B9' B4' B1' 111.1(8) . . ?
B10' B4' B1' 58.0(7) . . ?
B9' B4' B8' 61.4(6) . . ?
B10' B4' B8' 105.8(8) . . ?
B1' B4' B8' 106.1(7) . . ?
B9' B4' B3' 113.6(7) . . ?
B10' B4' B3' 107.3(7) . . ?
B1' B4' B3' 60.2(6) . . ?
B8' B4' B3' 60.5(5) . . ?
B9' B4' H4' 117.2 . . ?
B10' B4' H4' 123.4 . . ?
B1' B4' H4' 122.5 . . ?
B8' B4' H4' 123.3 . . ?
B3' B4' H4' 119.9 . . ?
B1 B5 B2 60.7(6) . . ?
B1 B5 B6 110.3(7) . . ?
B2 B5 B6 58.2(5) . . ?
B1 B5 B10 54.6(6) . . ?
B2 B5 B10 107.3(7) . . ?
B6 B5 B10 120.2(7) . . ?
B1 B5 H5 141.1 . . ?
B2 B5 H5 141.0 . . ?
B6 B5 H5 107.8 . . ?
B10 B5 H5 110.6 . . ?
B1 B5 H58 125(6) . . ?
B2 B5 H58 108(6) . . ?
B6 B5 H58 55(6) . . ?
B10 B5 H58 86(6) . . ?
H5 B5 H58 84.0 . . ?
B1' B6 B2 148.1(7) . . ?
B1' B6 B7 112.9(7) . . ?
B2 B6 B7 61.5(6) . . ?
B1' B6 B2' 60.2(6) . . ?
B2 B6 B2' 119.9(7) . . ?
B7 B6 B2' 58.9(5) . . ?
B1' B6 B5 142.6(8) . . ?
B2 B6 B5 58.5(6) . . ?
B7 B6 B5 103.9(6) . . ?
B2' B6 B5 144.1(7) . . ?
B1' B6 B10' 54.2(6) . . ?
B2 B6 B10' 100.8(7) . . ?
B7 B6 B10' 123.9(7) . . ?
B2' B6 B10' 105.9(6) . . ?
B5 B6 B10' 109.5(7) . . ?
B1' B6 H58 123(4) . . ?
B2 B6 H58 85(4) . . ?
B7 B6 H58 111(4) . . ?
B2' B6 H58 122(4) . . ?
B5 B6 H58 30(4) . . ?
B10' B6 H58 120(4) . . ?
B3 B7 B2' 155.1(7) . . ?
B3 B7 B6 109.6(7) . . ?
B2' B7 B6 61.7(6) . . ?
B3 B7 B2 60.4(5) . . ?
B2' B7 B2 119.4(7) . . ?
B6 B7 B2 58.1(6) . . ?
B3 B7 B8 52.5(5) . . ?
B2' B7 B8 108.2(6) . . ?
B6 B7 B8 116.5(6) . . ?
B2 B7 B8 103.5(5) . . ?
B3 B7 Ir7' 134.6(6) . . ?
B2' B7 Ir7' 66.1(4) . . ?
B6 B7 Ir7' 111.8(5) . . ?
B2 B7 Ir7' 133.0(5) . . ?
B8 B7 Ir7' 119.3(5) . . ?
B3 B7 H67' 110(3) . . ?
B2' B7 H67' 95(3) . . ?
B6 B7 H67' 110(3) . . ?
B2 B7 H67' 99(3) . . ?
B8 B7 H67' 134(3) . . ?
Ir7' B7 H67' 37(3) . . ?
B3 B8 B4 61.6(5) . . ?
B3 B8 Cl8 121.6(8) . . ?
B4 B8 Cl8 126.1(9) . . ?
B3 B8 B7 54.1(5) . . ?
B4 B8 B7 105.9(6) . . ?
Cl8 B8 B7 116.9(8) . . ?
B3 B8 Ir9 119.4(6) . . ?
B4 B8 Ir9 65.5(4) . . ?
Cl8 B8 Ir9 112.4(7) . . ?
B7 B8 Ir9 120.8(5) . . ?
B3 B8 H8 138.5 . . ?
B4 B8 H8 140.4 . . ?
Cl8 B8 H8 21.9 . . ?
B7 B8 H8 112.4 . . ?
Ir9 B8 H8 101.3 . . ?
B3 B8 H89 128(5) . . ?
B4 B8 H89 107(5) . . ?
Cl8 B8 H89 106(5) . . ?
B7 B8 H89 87(5) . . ?
Ir9 B8 H89 48(5) . . ?
H8 B8 H89 84.8 . . ?
B9' B8' B4' 56.9(7) . . ?
B9' B8' B3' 109.5(7) . . ?
B4' B8' B3' 60.2(6) . . ?
B9' B8' Ir7' 126.1(6) . . ?
B4' B8' Ir7' 117.1(6) . . ?
B3' B8' Ir7' 63.4(4) . . ?
B9' B8' H8' 107.7 . . ?
B4' B8' H8' 140.5 . . ?
B3' B8' H8' 141.6 . . ?
Ir7' B8' H8' 101.3 . . ?
B9' B8' H89' 39(4) . . ?
B4' B8' H89' 94(4) . . ?
B3' B8' H89' 131(4) . . ?
Ir7' B8' H89' 102(4) . . ?
H8' B8' H89' 85.5 . . ?
B4' B9' B10' 59.7(7) . . ?
B4' B9' B8' 61.8(6) . . ?
B10' B9' B8' 104.3(8) . . ?
B4' B9' H89' 103(4) . . ?
B10' B9' H89' 120(4) . . ?
B8' B9' H89' 43(4) . . ?
B4' B9' H91' 103(5) . . ?
B10' B9' H91' 45(5) . . ?
B8' B9' H91' 121(6) . . ?
H89' B9' H91' 102(7) . . ?
B4' B9' H9' 129(4) . . ?
B10' B9' H9' 122(4) . . ?
B8' B9' H9' 131(4) . . ?
H89' B9' H9' 113(6) . . ?
H91' B9' H9' 103(7) . . ?
B1 B10 B4 61.5(6) . . ?
B1 B10 B5 55.7(6) . . ?
B4 B10 B5 106.7(7) . . ?
B1 B10 Ir9 119.5(6) . . ?
B4 B10 Ir9 65.4(4) . . ?
B5 B10 Ir9 120.4(6) . . ?
B1 B10 H10 138.0 . . ?
B4 B10 H10 140.4 . . ?
B5 B10 H10 111.7 . . ?
Ir9 B10 H10 101.5 . . ?
B1 B10 H91 128(6) . . ?
B4 B10 H91 106(7) . . ?
B5 B10 H91 87(7) . . ?
Ir9 B10 H91 47(7) . . ?
H10 B10 H91 85.7 . . ?
B1' B10' B4' 61.7(7) . . ?
B1' B10' B9' 110.7(9) . . ?
B4' B10' B9' 58.0(7) . . ?
B1' B10' B6 56.6(6) . . ?
B4' B10' B6 108.0(8) . . ?
B9' B10' B6 116.4(8) . . ?
B1' B10' H10' 139.1 . . ?
B4' B10' H10' 140.0 . . ?
B9' B10' H10' 109.3 . . ?
B6 B10' H10' 111.1 . . ?
B1' B10' H91' 132(5) . . ?
B4' B10' H91' 99(5) . . ?
B9' B10' H91' 43(5) . . ?
B6 B10' H91' 96(5) . . ?
H10' B10' H91' 84.6 . . ?

loop_
_geom_bond_atom_site_label_1
_geom_bond_atom_site_label_2
_geom_bond_distance
_geom_bond_site_symmetry_2
_geom_bond_publ_flag
Ir7' B3' 2.183(9) . ?
Ir7' B7 2.189(9) . ?
Ir7' B2' 2.193(8) . ?
Ir7' C23 2.218(7) . ?
Ir7' C22 2.225(8) . ?
Ir7' C24 2.244(8) . ?
Ir7' C21 2.257(8) . ?
Ir7' B8' 2.268(9) . ?
Ir7' C25 2.275(9) . ?
Ir7' H67' 1.36(8) . ?
Ir9 C14 2.178(8) . ?
Ir9 C15 2.195(8) . ?
Ir9 C13 2.199(10) . ?
Ir9 C11 2.199(11) . ?
Ir9 C12 2.204(10) . ?
Ir9 B4 2.204(10) . ?
Ir9 B8 2.218(8) . ?
Ir9 B10 2.226(10) . ?
Ir9 H89 1.69(10) . ?
Ir9 H91 1.65(15) . ?
Cl2' B2' 1.830(10) . ?
C11 C15 1.337(18) . ?
C11 C12 1.393(19) . ?
C11 C16 1.503(19) . ?
C12 C17 1.462(17) . ?
C12 C13 1.500(18) . ?
C13 C14 1.447(15) . ?
C13 C18 1.514(16) . ?
C14 C15 1.378(15) . ?
C14 C19 1.484(14) . ?
C15 C20 1.569(18) . ?
C16 H16A 0.9800 . ?
C16 H16B 0.9800 . ?
C16 H16C 0.9800 . ?
C17 H17A 0.9800 . ?
C17 H17B 0.9800 . ?
C17 H17C 0.9800 . ?
C18 H18A 0.9800 . ?
C18 H18B 0.9800 . ?
C18 H18C 0.9800 . ?
C19 H19A 0.9800 . ?
C19 H19B 0.9800 . ?
C19 H19C 0.9800 . ?
C20 H20A 0.9800 . ?
C20 H20B 0.9800 . ?
C20 H20C 0.9800 . ?
C21 C25 1.426(12) . ?
C21 C22 1.448(11) . ?
C21 C26 1.493(12) . ?
C22 C23 1.389(11) . ?
C22 C27 1.520(12) . ?
C23 C24 1.462(12) . ?
C23 C28 1.515(11) . ?
C24 C25 1.422(12) . ?
C24 C29 1.507(12) . ?
C25 C30 1.507(12) . ?
C26 H26A 0.9800 . ?
C26 H26B 0.9800 . ?
C26 H26C 0.9800 . ?
C27 H27A 0.9800 . ?
C27 H27B 0.9800 . ?
C27 H27C 0.9800 . ?
C28 H28A 0.9800 . ?
C28 H28B 0.9800 . ?
C28 H28C 0.9800 . ?
C29 H29A 0.9800 . ?
C29 H29B 0.9800 . ?
C29 H29C 0.9800 . ?
C30 H30A 0.9800 . ?
C30 H30B 0.9800 . ?
C30 H30C 0.9800 . ?
B1 B10 1.702(17) . ?
B1 B5 1.724(17) . ?
B1 B2 1.759(12) . ?
B1 B4 1.791(15) . ?
B1 B3 1.814(15) . ?
B1 H1 1.1200 . ?
B1' B10' 1.698(19) . ?
B1' B6 1.747(14) . ?
B1' B4' 1.764(14) . ?
B1' B3' 1.795(15) . ?
B1' B2' 1.798(14) . ?
B1' H1' 1.1200 . ?
B2 B6 1.753(15) . ?
B2 B5 1.759(15) . ?
B2 B3 1.797(14) . ?
B2 B7 1.814(14) . ?
B2 H2 1.1200 . ?
B2' B7 1.786(13) . ?
B2' B3' 1.796(12) . ?
B2' B6 1.837(14) . ?
B2' H2' 1.1200 . ?
B3 B8 1.722(13) . ?
B3 B7 1.759(12) . ?
B3 B4 1.808(13) . ?
B3 H3 1.1200 . ?
B3' B4' 1.816(15) . ?
B3' B8' 1.822(14) . ?
B3' H3' 1.1200 . ?
B4 B10 1.799(15) . ?
B4 B8 1.804(13) . ?
B4 H4 1.1200 . ?
B4' B9' 1.709(18) . ?
B4' B10' 1.740(16) . ?
B4' B8' 1.798(14) . ?
B4' H4' 1.1200 . ?
B5 B6 1.842(13) . ?
B5 B10 1.960(13) . ?
B5 H5 1.1200 . ?
B5 H58 0.92(9) . ?
B6 B7 1.796(14) . ?
B6 B10' 1.958(15) . ?
B6 H58 1.51(10) . ?
B7 B8 2.082(12) . ?
B7 H67' 1.48(8) . ?
B8 Cl8 1.96(3) . ?
B8 H8 1.1200 . ?
B8 H89 1.14(9) . ?
B8' B9' 1.791(15) . ?
B8' H8' 1.1200 . ?
B8' H89' 1.24(8) . ?
B9' B10' 1.783(17) . ?
B9' H89' 1.14(9) . ?
B9' H91' 1.21(11) . ?
B9' H9' 1.09(7) . ?
B10 H10 1.1200 . ?
B10 H91 1.26(13) . ?
B10' H10' 1.1200 . ?
B10' H91' 1.26(10) . ?
